data_1530863
loop_
_publ_author_name
'Tatarinova, L.I.'
'Auleitner, Yu.K.'
'Pinsker, Z.G.'

_publ_section_title
;
 The electron diffraction analysis of Ga Se
;
_journal_name_full Kristallografiya
_journal_page_first 537
_journal_page_last 541
_journal_volume 1
_journal_year 1956
_chemical_formula_sum 'Ga Se'
_space_group_IT_number 194
_symmetry_space_group_name_Hall '-P 6c 2c'
_symmetry_space_group_name_H-M 'P 63/m m c'
_cell_angle_alpha 90
_cell_angle_beta 90
_cell_angle_gamma 120
_cell_formula_units_Z 4
_cell_length_a 3.75
_cell_length_b 3.75
_cell_length_c 15.92
_cell_volume 193.881
_citation_journal_id_ASTM KRISAJ
_cod_data_source_file Tatarinova_KRISAJ_1956_1479.cif
_cod_data_source_block Ga1Se1
_cod_original_cell_volume 193.8814
_cod_original_formula_sum 'Ga1 Se1'
_cod_database_code 1530863

loop_
_symmetry_equiv_pos_as_xyz
x,y,z
x-y,x,z+1/2
-y,x-y,z
-x,-y,z+1/2
-x+y,-x,z
y,-x+y,z+1/2
-y,-x,-z+1/2
x-y,-y,-z
x,x-y,-z+1/2
y,x,-z
-x+y,y,-z+1/2
-x,-x+y,-z
-x,-y,-z
-x+y,-x,-z-1/2
y,-x+y,-z
x,y,-z-1/2
x-y,x,-z
-y,x-y,-z-1/2
y,x,z-1/2
-x+y,y,z
-x,-x+y,z-1/2
-y,-x,z
x-y,-y,z-1/2
x,x-y,z

loop_
_atom_site_label
_atom_site_type_symbol
_atom_site_fract_x
_atom_site_fract_y
_atom_site_fract_z
_atom_site_occupancy
_atom_site_U_iso_or_equiv
Ga1 Ga+2 0.3333 0.6667 -0.1 1 0.0
Se1 Se-2 0.3333 0.6667 0.177 1 0.0
